data_2013252
loop_
_publ_author_name
'Fonari, Marina S.'
'Simonov, Yurii A.'
'Chumakov, Yurii M.'
'Bocelli, Gabriele'
'Ganin, Eduard V.'
'Gelmboldt, Vladimir O.'

_publ_section_title
;
 The monoclinic polymorph of
 <i>rac</i>-5,7,7,12,12,14-hexamethyl-1,4,8,11-tetraazoniacyclotetradecane
 bis(hexafluorogermanate) tetrahydrate
;
_journal_issue 5
_journal_name_full 'Acta Crystallographica Section C'
_journal_page_first m168
_journal_page_last m170
_journal_paper_doi 10.1107/S0108270103005869
_journal_volume 59
_journal_year 2003
_chemical_formula_iupac '(C16 H40 N4) [Ge F6]2, 4H2 O'
_chemical_formula_moiety 'C16 H40 N4 4+, 2F6 Ge 2-, 4H2 O'
_chemical_formula_sum 'C16 H48 F12 Ge2 N4 O4'
_chemical_formula_weight 733.76
_chemical_melting_point 70
_chemical_name_common
;
(H4-tet b) bis(hexafluorogermanate)tetrahydrate
;
_chemical_name_systematic
;
rac-5,7,7,12,12,14-hexamethyl-
1,4,8,11-tetraazoniacyclotetradecane bis(hexafluorogermanate)
tetrahydrate
;
_space_group_IT_number 14
_symmetry_cell_setting monoclinic
_symmetry_space_group_name_Hall '-P 2ybc'
_symmetry_space_group_name_H-M 'P 1 21/c 1'
_atom_sites_solution_hydrogens geom
_atom_sites_solution_primary direct
_atom_sites_solution_secondary difmap
_audit_creation_method SHELXL-97
_cell_angle_alpha 90.00
_cell_angle_beta 96.28(3)
_cell_angle_gamma 90.00
_cell_formula_units_Z 2
_cell_length_a 9.5650(19)
_cell_length_b 16.522(3)
_cell_length_c 9.0210(18)
_cell_measurement_reflns_used 24
_cell_measurement_temperature 293(2)
_cell_measurement_theta_max 16.16
_cell_measurement_theta_min 5.63
_cell_volume 1417.1(5)
_computing_cell_refinement 'BELLETTI (Belletti, 1996)'
_computing_data_collection 'LEHMAN (Lehman & Larsen, 1974)'
_computing_data_reduction LEHMAN
_computing_molecular_graphics 'ORTEP-3 (Farrugia, 1997)'
_computing_publication_material SHELXL97
_computing_structure_refinement 'SHELXL97 (Sheldrick, 1997)'
_computing_structure_solution 'SHELXS97 (Sheldrick, 1997)'
_diffrn_ambient_temperature 293(2)
_diffrn_measured_fraction_theta_full 0.999
_diffrn_measured_fraction_theta_max 0.999
_diffrn_measurement_device_type
;
Phillips PW1100 four-circle diffractometer
;
_diffrn_measurement_method \w-2\q
_diffrn_radiation_monochromator graphite
_diffrn_radiation_source 'fine-focus sealed tube'
_diffrn_radiation_type MoK\a
_diffrn_radiation_wavelength 0.71073
_diffrn_reflns_av_R_equivalents 0.0148
_diffrn_reflns_av_sigmaI/netI 0.0326
_diffrn_reflns_limit_h_max 13
_diffrn_reflns_limit_h_min 0
_diffrn_reflns_limit_k_max 0
_diffrn_reflns_limit_k_min -23
_diffrn_reflns_limit_l_max 12
_diffrn_reflns_limit_l_min -12
_diffrn_reflns_number 4350
_diffrn_reflns_theta_full 30.01
_diffrn_reflns_theta_max 30.01
_diffrn_reflns_theta_min 3.19
_diffrn_standards_decay_% 0.1
_diffrn_standards_interval_count 100
_diffrn_standards_interval_time 0
_diffrn_standards_number 3
_exptl_absorpt_coefficient_mu 2.230
_exptl_absorpt_correction_T_max 0.6640
_exptl_absorpt_correction_T_min 0.6056
_exptl_absorpt_correction_type empirical
_exptl_absorpt_process_details 'North et al. (1968)'
_exptl_crystal_colour white
_exptl_crystal_density_diffrn 1.720
_exptl_crystal_density_method 'not measured'
_exptl_crystal_description plate
_exptl_crystal_F_000 752
_exptl_crystal_size_max 0.25
_exptl_crystal_size_mid 0.20
_exptl_crystal_size_min 0.20
_refine_diff_density_max 0.648
_refine_diff_density_min -0.621
_refine_ls_extinction_coef 0.0035(6)
_refine_ls_extinction_expression Fc^*^=kFc[1+0.001xFc^2^\l^3^/sin(2\q)]^-1/4^
_refine_ls_extinction_method SHELXL
_refine_ls_goodness_of_fit_ref 0.945
_refine_ls_hydrogen_treatment mixed
_refine_ls_matrix_type full
_refine_ls_number_parameters 208
_refine_ls_number_reflns 4137
_refine_ls_number_restraints 4
_refine_ls_restrained_S_all 0.946
_refine_ls_R_factor_all 0.0415
_refine_ls_R_factor_gt 0.0276
_refine_ls_shift/su_max 0.002
_refine_ls_shift/su_mean 0.000
_refine_ls_structure_factor_coef Fsqd
_refine_ls_weighting_details 'calc w = 1/[\s^2^(Fo^2^)+(0.0437P)^2^+0.0000P] where P = (Fo^2^+2Fc^2^)/3'
_refine_ls_weighting_scheme calc
_refine_ls_wR_factor_gt 0.0673
_refine_ls_wR_factor_ref 0.0717
_reflns_number_gt 3251
_reflns_number_total 4137
_reflns_threshold_expression I>2\s(I)
_cod_data_source_file dn1019.cif
_cod_data_source_block I
_cod_original_sg_symbol_H-M 'P 21/c'
_cod_database_code 2013252
_cod_database_fobs_code 2013252

loop_
_symmetry_equiv_pos_as_xyz
'x, y, z'
'-x, y+1/2, -z+1/2'
'-x, -y, -z'
'x, -y-1/2, z-1/2'

loop_
_atom_site_label
_atom_site_fract_x
_atom_site_fract_y
_atom_site_fract_z
_atom_site_U_iso_or_equiv
_atom_site_adp_type
_atom_site_calc_flag
_atom_site_refinement_flags
_atom_site_occupancy
_atom_site_disorder_assembly
_atom_site_disorder_group
_atom_site_type_symbol
N1 0.65202(15) 0.48758(9) 0.28844(16) 0.0170(3) Uani d . 1 . . N
H1N 0.665(2) 0.4808(14) 0.377(3) 0.038(7) Uiso d . 1 . . H
H2N 0.583(2) 0.5204(12) 0.273(2) 0.019(5) Uiso d . 1 . . H
C2 0.61510(18) 0.40828(10) 0.21150(19) 0.0201(3) Uani d . 1 . . C
H2A 0.6883 0.3692 0.2423 0.024 Uiso calc R 1 . . H
H2B 0.6135 0.4159 0.1047 0.024 Uiso calc R 1 . . H
C3 0.47415(18) 0.37364(10) 0.24386(18) 0.0209(3) Uani d . 1 . . C
H3A 0.4769 0.3154 0.2307 0.025 Uiso calc R 1 . . H
H3B 0.4630 0.3839 0.3478 0.025 Uiso calc R 1 . . H
N4 0.34695(15) 0.40574(9) 0.15045(16) 0.0176(3) Uani d . 1 . . N
H3N 0.272(3) 0.3778(13) 0.180(3) 0.031(6) Uiso d . 1 . . H
H4N 0.339(2) 0.4523(15) 0.173(2) 0.029(6) Uiso d . 1 . . H
C5 0.34726(18) 0.40030(10) -0.01641(17) 0.0174(3) Uani d . 1 . . C
H5 0.4316 0.4279 -0.0431 0.021 Uiso calc R 1 . . H
C51 0.3563(2) 0.31189(12) -0.0614(2) 0.0343(5) Uani d . 1 . . C
H51A 0.4383 0.2877 -0.0084 0.051 Uiso calc R 1 . . H
H51B 0.3624 0.3084 -0.1667 0.051 Uiso calc R 1 . . H
H51C 0.2738 0.2837 -0.0376 0.051 Uiso calc R 1 . . H
C6 0.21803(17) 0.44708(10) -0.08745(18) 0.0188(3) Uani d . 1 . . C
H6A 0.2103 0.4961 -0.0298 0.023 Uiso calc R 1 . . H
H6B 0.1356 0.4145 -0.0754 0.023 Uiso calc R 1 . . H
C7 0.21032(17) 0.47177(10) -0.25352(18) 0.0185(3) Uani d . 1 . . C
C71 0.09110(19) 0.53334(12) -0.2851(2) 0.0312(4) Uani d . 1 . . C
H71A 0.0945 0.5563 -0.3824 0.047 Uiso calc R 1 . . H
H71B 0.1017 0.5755 -0.2116 0.047 Uiso calc R 1 . . H
H71C 0.0023 0.5068 -0.2811 0.047 Uiso calc R 1 . . H
C72 0.1857(2) 0.40094(12) -0.3625(2) 0.0291(4) Uani d . 1 . . C
H72A 0.1058 0.3702 -0.3390 0.044 Uiso calc R 1 . . H
H72B 0.2674 0.3668 -0.3543 0.044 Uiso calc R 1 . . H
H72C 0.1685 0.4213 -0.4624 0.044 Uiso calc R 1 . . H
Ge1 0.310989(19) 0.621276(10) 0.316046(19) 0.01870(7) Uani d . 1 . . Ge
F1 0.24643(18) 0.65746(9) 0.48029(16) 0.0585(4) Uani d . 1 . . F
F2 0.29704(16) 0.52018(7) 0.38974(14) 0.0471(4) Uani d . 1 . . F
F3 0.13940(14) 0.61257(9) 0.22150(18) 0.0503(4) Uani d . 1 . . F
F4 0.38129(13) 0.57228(7) 0.15877(12) 0.0336(3) Uani d . 1 . . F
F5 0.32908(15) 0.71764(7) 0.24103(17) 0.0474(4) Uani d . 1 . . F
F6 0.48772(15) 0.62380(10) 0.40165(17) 0.0563(4) Uani d . 1 . . F
O1W 0.12041(17) 0.31098(10) 0.20649(19) 0.0376(4) Uani d D 1 . . O
H1W 0.077(2) 0.3026(15) 0.283(2) 0.044(7) Uiso d D 1 . . H
H2W 0.067(2) 0.2972(16) 0.135(2) 0.046(8) Uiso d D 1 . . H
O2W 0.03232(17) 0.74663(11) 0.05757(19) 0.0397(4) Uani d D 1 . . O
H3W 0.068(3) 0.7104(14) 0.109(3) 0.054(9) Uiso d D 1 . . H
H4W 0.098(3) 0.7706(19) 0.022(4) 0.088(12) Uiso d D 1 . . H

loop_
_atom_site_aniso_label
_atom_site_aniso_U_11
_atom_site_aniso_U_22
_atom_site_aniso_U_33
_atom_site_aniso_U_12
_atom_site_aniso_U_13
_atom_site_aniso_U_23
N1 0.0179(7) 0.0173(7) 0.0154(7) -0.0014(5) 0.0004(5) 0.0021(5)
C2 0.0212(8) 0.0171(7) 0.0211(8) -0.0001(6) -0.0015(6) -0.0013(6)
C3 0.0255(8) 0.0188(8) 0.0174(7) -0.0044(7) -0.0020(6) 0.0050(6)
N4 0.0204(7) 0.0162(6) 0.0162(6) -0.0030(5) 0.0026(5) -0.0006(5)
C5 0.0192(8) 0.0196(7) 0.0137(7) 0.0012(6) 0.0032(6) 0.0029(6)
C51 0.0517(13) 0.0254(9) 0.0247(9) 0.0143(9) -0.0006(9) -0.0065(7)
C6 0.0181(7) 0.0201(8) 0.0183(7) 0.0001(6) 0.0030(6) 0.0026(6)
C7 0.0158(7) 0.0200(8) 0.0189(8) -0.0027(6) -0.0012(6) 0.0044(6)
C71 0.0179(8) 0.0337(10) 0.0408(11) 0.0030(7) -0.0024(8) 0.0146(9)
C72 0.0348(10) 0.0290(10) 0.0222(8) -0.0117(8) -0.0026(7) -0.0002(7)
Ge1 0.02193(10) 0.01746(10) 0.01710(9) 0.00349(7) 0.00387(6) 0.00024(7)
F1 0.0845(12) 0.0531(9) 0.0435(8) 0.0186(8) 0.0328(8) -0.0117(7)
F2 0.0837(10) 0.0255(6) 0.0368(7) 0.0096(6) 0.0277(7) 0.0138(5)
F3 0.0231(6) 0.0586(9) 0.0663(10) -0.0104(6) -0.0080(6) 0.0156(7)
F4 0.0524(7) 0.0281(6) 0.0237(5) -0.0062(5) 0.0192(5) -0.0048(5)
F5 0.0588(9) 0.0199(6) 0.0646(9) -0.0062(6) 0.0111(7) 0.0078(6)
F6 0.0339(7) 0.0848(12) 0.0458(8) 0.0079(7) -0.0159(6) -0.0109(8)
O1W 0.0339(8) 0.0413(9) 0.0385(9) -0.0119(7) 0.0078(7) 0.0017(7)
O2W 0.0311(8) 0.0450(10) 0.0423(9) -0.0011(7) 0.0008(7) 0.0122(8)

loop_
_atom_type_symbol
_atom_type_description
_atom_type_scat_dispersion_real
_atom_type_scat_dispersion_imag
_atom_type_scat_source
C C 0.0033 0.0016 'International Tables Vol C Tables 4.2.6.8 and 6.1.1.4'
H H 0.0000 0.0000 'International Tables Vol C Tables 4.2.6.8 and 6.1.1.4'
F F 0.0171 0.0103 'International Tables Vol C Tables 4.2.6.8 and 6.1.1.4'
Ge Ge 0.1547 1.8001 'International Tables Vol C Tables 4.2.6.8 and 6.1.1.4'
N N 0.0061 0.0033 'International Tables Vol C Tables 4.2.6.8 and 6.1.1.4'
O O 0.0106 0.0060 'International Tables Vol C Tables 4.2.6.8 and 6.1.1.4'

loop_
_geom_angle_atom_site_label_1
_geom_angle_atom_site_label_2
_geom_angle_atom_site_label_3
_geom_angle_site_symmetry_1
_geom_angle_site_symmetry_3
_geom_angle
_geom_angle_publ_flag
C2 N1 C7 . 3_665 116.57(13) no
C2 N1 H1N . . 109.9(17) no
C7 N1 H1N 3_665 . 102.6(16) no
C2 N1 H2N . . 109.9(13) no
C7 N1 H2N 3_665 . 110.7(13) no
H1N N1 H2N . . 106(2) no
N1 C2 C3 . . 113.99(14) no
N1 C2 H2A . . 108.8 no
C3 C2 H2A . . 108.8 no
N1 C2 H2B . . 108.8 no
C3 C2 H2B . . 108.8 no
H2A C2 H2B . . 107.7 no
N4 C3 C2 . . 116.15(13) no
N4 C3 H3A . . 108.2 no
C2 C3 H3A . . 108.2 no
N4 C3 H3B . . 108.2 no
C2 C3 H3B . . 108.2 no
H3A C3 H3B . . 107.4 no
C3 N4 C5 . . 116.73(13) no
C3 N4 H3N . . 105.7(14) no
C5 N4 H3N . . 110.3(15) no
C3 N4 H4N . . 107.0(15) no
C5 N4 H4N . . 108.7(15) no
H3N N4 H4N . . 108(2) no
N4 C5 C51 . . 109.27(13) no
N4 C5 C6 . . 107.27(13) no
C51 C5 C6 . . 115.99(15) no
N4 C5 H5 . . 108.0 no
C51 C5 H5 . . 108.0 no
C6 C5 H5 . . 108.0 no
C5 C51 H51A . . 109.5 no
C5 C51 H51B . . 109.5 no
H51A C51 H51B . . 109.5 no
C5 C51 H51C . . 109.5 no
H51A C51 H51C . . 109.5 no
H51B C51 H51C . . 109.5 no
C5 C6 C7 . . 119.17(14) no
C5 C6 H6A . . 107.5 no
C7 C6 H6A . . 107.5 no
C5 C6 H6B . . 107.5 no
C7 C6 H6B . . 107.5 no
H6A C6 H6B . . 107.0 no
C72 C7 C71 . . 109.24(15) no
C72 C7 N1 . 3_665 106.08(14) no
C71 C7 N1 . 3_665 107.94(14) no
C72 C7 C6 . . 114.09(14) no
C71 C7 C6 . . 108.12(15) no
N1 C7 C6 3_665 . 111.20(13) no
C7 C71 H71A . . 109.5 no
C7 C71 H71B . . 109.5 no
H71A C71 H71B . . 109.5 no
C7 C71 H71C . . 109.5 no
H71A C71 H71C . . 109.5 no
H71B C71 H71C . . 109.5 no
C7 C72 H72A . . 109.5 no
C7 C72 H72B . . 109.5 no
H72A C72 H72B . . 109.5 no
C7 C72 H72C . . 109.5 no
H72A C72 H72C . . 109.5 no
H72B C72 H72C . . 109.5 no
F5 Ge1 F1 . . 94.30(7) yes
F5 Ge1 F3 . . 90.76(7) yes
F1 Ge1 F3 . . 92.34(8) yes
F5 Ge1 F6 . . 90.98(7) yes
F1 Ge1 F6 . . 91.75(8) yes
F3 Ge1 F6 . . 175.42(7) yes
F5 Ge1 F2 . . 177.94(6) yes
F1 Ge1 F2 . . 87.58(7) yes
F3 Ge1 F2 . . 90.02(7) yes
F6 Ge1 F2 . . 88.10(7) yes
F5 Ge1 F4 . . 92.44(6) yes
F1 Ge1 F4 . . 173.00(6) yes
F3 Ge1 F4 . . 89.45(7) yes
F6 Ge1 F4 . . 86.24(7) yes
F2 Ge1 F4 . . 85.66(6) yes
H1W O1W H2W . . 106(2) no
H3W O2W H4W . . 107(3) no

loop_
_geom_bond_atom_site_label_1
_geom_bond_atom_site_label_2
_geom_bond_site_symmetry_2
_geom_bond_distance
_geom_bond_publ_flag
N1 C2 . 1.506(2) no
N1 C7 3_665 1.541(2) no
N1 H1N . 0.81(2) no
N1 H2N . 0.85(2) no
C2 C3 . 1.522(2) no
C2 H2A . 0.9700 no
C2 H2B . 0.9700 no
C3 N4 . 1.499(2) no
C3 H3A . 0.9700 no
C3 H3B . 0.9700 no
N4 C5 . 1.508(2) no
N4 H3N . 0.92(2) no
N4 H4N . 0.80(2) no
C5 C51 . 1.521(2) no
C5 C6 . 1.537(2) no
C5 H5 . 0.9800 no
C51 H51A . 0.9600 no
C51 H51B . 0.9600 no
C51 H51C . 0.9600 no
C6 C7 . 1.547(2) no
C6 H6A . 0.9700 no
C6 H6B . 0.9700 no
C7 C72 . 1.530(2) no
C7 C71 . 1.531(2) no
C7 N1 3_665 1.541(2) no
C71 H71A . 0.9600 no
C71 H71B . 0.9600 no
C71 H71C . 0.9600 no
C72 H72A . 0.9600 no
C72 H72B . 0.9600 no
C72 H72C . 0.9600 no
Ge1 F5 . 1.7459(12) yes
Ge1 F1 . 1.7703(13) yes
Ge1 F3 . 1.7708(14) yes
Ge1 F6 . 1.7805(15) yes
Ge1 F2 . 1.8081(12) yes
Ge1 F4 . 1.8246(11) yes
O1W H1W . 0.854(16) no
O1W H2W . 0.814(16) no
O2W H3W . 0.811(17) no
O2W H4W . 0.835(18) no

loop_
_geom_hbond_atom_site_label_D
_geom_hbond_atom_site_label_H
_geom_hbond_atom_site_label_A
_geom_hbond_site_symmetry_A
_geom_hbond_distance_DH
_geom_hbond_distance_HA
_geom_hbond_distance_DA
_geom_hbond_angle_DHA
_geom_hbond_publ_flag
N1 H2N F4 . 0.85(2) 2.26(2) 3.061(2) 157.2(18) yes
N1 H2N F6 . 0.85(2) 2.31(2) 2.988(2) 137.0(17) yes
N1 H1N F2 3_666 0.81(2) 2.09(2) 2.894(2) 172(2) yes
N4 H3N O1W . 0.92(2) 1.86(2) 2.764(2) 169(2) yes
N4 H4N F4 . 0.80(2) 2.03(2) 2.771(2) 154(2) yes
N4 H4N F2 . 0.80(2) 2.33(2) 2.948(2) 135(2) yes
O1W H1W O2W 2_545 0.854(16) 2.086(18) 2.911(2) 162(2) yes
O1W H2W O2W 3_565 0.814(16) 2.017(17) 2.820(3) 169(3) yes
O2W H3W F3 . 0.811(17) 1.988(17) 2.795(2) 173(3) yes
O2W H4W F1 4_575 0.835(18) 1.921(19) 2.739(2) 166(3) yes

loop_
_geom_torsion_atom_site_label_1
_geom_torsion_atom_site_label_2
_geom_torsion_atom_site_label_3
_geom_torsion_atom_site_label_4
_geom_torsion_site_symmetry_2
_geom_torsion_site_symmetry_3
_geom_torsion_site_symmetry_4
_geom_torsion
_geom_torsion_publ_flag
N1 C2 C3 N4 . . . 83.49(18) yes
C2 C3 N4 C5 . . . 54.5(2) yes
C3 N4 C5 C6 . . . -172.17(13) yes
N4 C5 C6 C7 . . . 163.92(14) yes
C5 C6 C7 N1 . . 3_665 -48.63(19) yes
C6 C7 N1 C2 . 3_665 3_665 -64.22(18) yes
C7 N1 C2 C3 3_665 3_665 3_665 176.76(13) yes
